data_7017180
loop_
_publ_author_name
'Meng, Xianggao'
'Liu, Liang'
'Zhang, Hang'
'Luo, Yuanyuan'
'Liu, Changlin'

_publ_section_title
;
 Tris(benzimidazolyl)amine-Cu(ii) coordination units bridged by
 carboxylates: structures and DNA-condensing property.
;
_journal_issue 48
_journal_name_full 'Dalton transactions (Cambridge, England : 2003)'
_journal_page_first 12846
_journal_page_last 12855
_journal_paper_doi 10.1039/c1dt10695c
_journal_volume 40
_journal_year 2011
_chemical_formula_moiety 'Cu2 C52 H46 N14 O4, 2 (Cl O4), 8 (H2 O)'
_chemical_formula_sum 'C52 H62 Cl2 Cu2 N14 O20'
_chemical_formula_weight 1401.14
_chemical_name_systematic
;
?
;
_space_group_IT_number 2
_symmetry_cell_setting triclinic
_symmetry_space_group_name_Hall '-P 1'
_symmetry_space_group_name_H-M 'P -1'
_atom_sites_solution_hydrogens geom
_atom_sites_solution_primary direct
_atom_sites_solution_secondary difmap
_audit_creation_method SHELXL-97
_cell_angle_alpha 112.292(1)
_cell_angle_beta 99.127(2)
_cell_angle_gamma 100.434(2)
_cell_formula_units_Z 1
_cell_length_a 10.7934(11)
_cell_length_b 11.9882(13)
_cell_length_c 13.8076(14)
_cell_measurement_reflns_used 6309
_cell_measurement_temperature 298(2)
_cell_measurement_theta_max 26.03
_cell_measurement_theta_min 2.24
_cell_volume 1574.2(3)
_computing_cell_refinement 'Bruker SMART'
_computing_data_collection 'Bruker SMART,(Version 5.628)2001'
_computing_data_reduction 'Bruker SAINT+,(Version 6.45)2001 '
_computing_molecular_graphics 'PLATON (Spek, 2003)'
_computing_publication_material PLATON
_computing_structure_refinement 'SHELXL-97 (Sheldrick, 2008)'
_computing_structure_solution 'SHELXS-97 (Sheldrick, 2008)'
_diffrn_ambient_temperature 298(2)
_diffrn_measured_fraction_theta_full 0.987
_diffrn_measured_fraction_theta_max 0.987
_diffrn_measurement_device_type 'Bruker SMART Apex CCD area-detector'
_diffrn_measurement_method '0.3\% wide \w exposures'
_diffrn_radiation_monochromator graphite
_diffrn_radiation_source 'fine focus sealed Siemens Mo tube'
_diffrn_radiation_type 'Mo k\a'
_diffrn_radiation_wavelength 0.71073
_diffrn_reflns_av_R_equivalents 0.0481
_diffrn_reflns_av_sigmaI/netI 0.0473
_diffrn_reflns_limit_h_max 13
_diffrn_reflns_limit_h_min -13
_diffrn_reflns_limit_k_max 15
_diffrn_reflns_limit_k_min -15
_diffrn_reflns_limit_l_max 15
_diffrn_reflns_limit_l_min -17
_diffrn_reflns_number 17215
_diffrn_reflns_theta_full 26.50
_diffrn_reflns_theta_max 26.50
_diffrn_reflns_theta_min 1.65
_exptl_absorpt_coefficient_mu 0.843
_exptl_absorpt_correction_T_max 0.9204
_exptl_absorpt_correction_T_min 0.8883
_exptl_absorpt_correction_type multi-scan
_exptl_absorpt_process_details 'SADABS, Sheldrick, 2008'
_exptl_crystal_colour blue
_exptl_crystal_density_diffrn 1.478
_exptl_crystal_density_method 'not measured'
_exptl_crystal_description block
_exptl_crystal_F_000 724
_exptl_crystal_size_max 0.13
_exptl_crystal_size_mid 0.10
_exptl_crystal_size_min 0.10
_refine_diff_density_max 0.475
_refine_diff_density_min -0.375
_refine_diff_density_rms 0.075
_refine_ls_extinction_method none
_refine_ls_goodness_of_fit_ref 1.011
_refine_ls_hydrogen_treatment mixed
_refine_ls_matrix_type full
_refine_ls_number_parameters 493
_refine_ls_number_reflns 6448
_refine_ls_number_restraints 20
_refine_ls_restrained_S_all 1.021
_refine_ls_R_factor_all 0.0555
_refine_ls_R_factor_gt 0.0440
_refine_ls_shift/su_max 0.000
_refine_ls_shift/su_mean 0.000
_refine_ls_structure_factor_coef Fsqd
_refine_ls_weighting_details 'calc w=1/[\s^2^(Fo^2^)+(0.0752P)^2^+0.0000P] where P=(Fo^2^+2Fc^2^)/3'
_refine_ls_weighting_scheme calc
_refine_ls_wR_factor_gt 0.1126
_refine_ls_wR_factor_ref 0.1225
_reflns_number_gt 5133
_reflns_number_total 6448
_reflns_threshold_expression I>2\s(I)
_cod_data_source_file c1dt10695c.txt
_cod_data_source_block 5
_cod_depositor_comments
;
The following automatic conversions were performed:

'_symmetry_cell_setting' value 'Triclinic' changed to 'triclinic'
according to /home/saulius/struct/CIF-dictionaries/cif_core.dic
dictionary named 'cif_core.dic' version 2.4.1 from 2010-06-29.

Automatic conversion script
Id: cif_fix_values 1715 2011-07-08 13:25:40Z adriana 
;
_cod_original_sg_symbol_Hall '-p 1'
_cod_database_code 7017180

loop_
_symmetry_equiv_pos_as_xyz
'x, y, z'
'-x, -y, -z'

loop_
_atom_site_label
_atom_site_type_symbol
_atom_site_fract_x
_atom_site_fract_y
_atom_site_fract_z
_atom_site_U_iso_or_equiv
_atom_site_adp_type
_atom_site_occupancy
_atom_site_symmetry_multiplicity
_atom_site_calc_flag
_atom_site_refinement_flags
_atom_site_disorder_assembly
_atom_site_disorder_group
Cu1 Cu 0.93553(3) 0.70130(2) 0.65074(2) 0.03481(12) Uani 1 1 d . . .
C1 C 1.2325(3) 0.8379(2) 0.7792(2) 0.0479(7) Uani 1 1 d . . .
H1A H 1.3007 0.8910 0.7661 0.057 Uiso 1 1 calc R . .
H1B H 1.2723 0.8161 0.8353 0.057 Uiso 1 1 calc R . .
C2 C 1.1368(2) 0.9090(2) 0.81814(19) 0.0358(5) Uani 1 1 d . . .
C3 C 0.9582(2) 0.9637(2) 0.83524(19) 0.0343(5) Uani 1 1 d . . .
C4 C 0.8310(3) 0.9716(2) 0.8258(2) 0.0440(6) Uani 1 1 d . . .
H4 H 0.7628 0.9075 0.7729 0.053 Uiso 1 1 calc R . .
C5 C 0.8093(3) 1.0791(3) 0.8982(2) 0.0525(7) Uani 1 1 d . . .
H5A H 0.7248 1.0872 0.8943 0.063 Uiso 1 1 calc R . .
C6 C 0.9120(3) 1.1751(2) 0.9767(2) 0.0530(7) Uani 1 1 d . . .
H6 H 0.8938 1.2460 1.0239 0.064 Uiso 1 1 calc R . .
C7 C 1.0378(3) 1.1693(2) 0.9871(2) 0.0506(7) Uani 1 1 d . . .
H7 H 1.1056 1.2340 1.0399 0.061 Uiso 1 1 calc R . .
C8 C 1.0600(3) 1.0612(2) 0.91428(19) 0.0382(6) Uani 1 1 d . . .
C9 C 1.2013(3) 0.7299(3) 0.5826(2) 0.0472(6) Uani 1 1 d . . .
H9A H 1.2067 0.6486 0.5341 0.057 Uiso 1 1 calc R . .
H9B H 1.2849 0.7892 0.6011 0.057 Uiso 1 1 calc R . .
C10 C 1.0980(3) 0.7691(2) 0.5263(2) 0.0405(6) Uani 1 1 d . . .
C11 C 0.9141(3) 0.8034(2) 0.4732(2) 0.0430(6) Uani 1 1 d . . .
C12 C 0.7893(3) 0.8179(3) 0.4594(3) 0.0578(8) Uani 1 1 d . . .
H12 H 0.7340 0.8000 0.4999 0.069 Uiso 1 1 calc R . .
C13 C 0.7508(4) 0.8605(3) 0.3822(3) 0.0748(10) Uani 1 1 d . . .
H13 H 0.6676 0.8718 0.3706 0.090 Uiso 1 1 calc R . .
C14 C 0.8337(4) 0.8869(3) 0.3216(3) 0.0766(11) Uani 1 1 d . . .
H14 H 0.8039 0.9143 0.2699 0.092 Uiso 1 1 calc R . .
C15 C 0.9560(4) 0.8741(3) 0.3358(3) 0.0686(9) Uani 1 1 d . . .
H15 H 1.0109 0.8930 0.2954 0.082 Uiso 1 1 calc R . .
C16 C 0.9970(3) 0.8314(3) 0.4129(2) 0.0505(7) Uani 1 1 d . . .
C17 C 1.1864(2) 0.6104(2) 0.6937(2) 0.0416(6) Uani 1 1 d . . .
H17A H 1.2701 0.6276 0.7421 0.050 Uiso 1 1 calc R . .
H17B H 1.1826 0.5449 0.6243 0.050 Uiso 1 1 calc R . .
C18 C 1.0795(2) 0.5681(2) 0.7390(2) 0.0383(6) Uani 1 1 d . . .
C19 C 0.8931(3) 0.5332(2) 0.7762(2) 0.0404(6) Uani 1 1 d . . .
C20 C 0.7687(3) 0.5310(3) 0.7910(2) 0.0519(7) Uani 1 1 d . . .
H20 H 0.7193 0.5766 0.7682 0.062 Uiso 1 1 calc R . .
C21 C 0.7213(3) 0.4580(3) 0.8410(3) 0.0683(9) Uani 1 1 d . . .
H21 H 0.6378 0.4537 0.8515 0.082 Uiso 1 1 calc R . .
C22 C 0.7956(4) 0.3913(3) 0.8758(3) 0.0785(11) Uani 1 1 d . . .
H22 H 0.7603 0.3436 0.9093 0.094 Uiso 1 1 calc R . .
C23 C 0.9178(4) 0.3928(3) 0.8631(3) 0.0709(10) Uani 1 1 d . . .
H23 H 0.9667 0.3477 0.8871 0.085 Uiso 1 1 calc R . .
C24 C 0.9665(3) 0.4657(3) 0.8121(2) 0.0490(7) Uani 1 1 d . . .
C25 C 0.6828(2) 0.5907(2) 0.5615(2) 0.0452(6) Uani 1 1 d D . .
C26 C 0.5628(8) 0.4817(10) 0.4900(6) 0.053(3) Uani 0.65(3) 1 d PD . 1
H26A H 0.5624 0.4582 0.4145 0.064 Uiso 0.65(3) 1 calc PR . 1
H26B H 0.5670 0.4099 0.5057 0.064 Uiso 0.65(3) 1 calc PR . 1
C26' C 0.5555(14) 0.512(2) 0.4771(13) 0.058(5) Uani 0.35(3) 1 d PD . 2
H26C H 0.5344 0.5543 0.4316 0.070 Uiso 0.35(3) 1 calc PR . 2
H26D H 0.5680 0.4326 0.4315 0.070 Uiso 0.35(3) 1 calc PR . 2
Cl1 Cl 0.50455(8) 0.76119(9) 1.01035(8) 0.0708(2) Uani 1 1 d D . .
N1 N 1.17277(19) 0.72398(18) 0.68031(16) 0.0365(5) Uani 1 1 d . . .
N2 N 1.01091(19) 0.86918(17) 0.77657(15) 0.0340(4) Uani 1 1 d . . .
N3 N 1.1715(2) 1.02319(18) 0.90089(17) 0.0414(5) Uani 1 1 d . . .
H3 H 1.2494 1.0650 0.9386 0.050 Uiso 1 1 calc R . .
N4 N 0.9814(2) 0.76358(18) 0.54382(16) 0.0386(5) Uani 1 1 d . . .
N5 N 1.1124(2) 0.8092(2) 0.44895(18) 0.0494(6) Uani 1 1 d . . .
H5 H 1.1814 0.8191 0.4261 0.059 Uiso 1 1 calc R . .
N6 N 0.96823(19) 0.59741(18) 0.73094(16) 0.0368(5) Uani 1 1 d . . .
N7 N 1.0842(2) 0.4904(2) 0.78799(19) 0.0468(5) Uani 1 1 d . . .
H7A H 1.1490 0.4616 0.8017 0.056 Uiso 1 1 calc R . .
O1 O 0.78872(16) 0.56622(16) 0.54383(14) 0.0439(4) Uani 1 1 d . . .
O2 O 0.67825(18) 0.68707(18) 0.63387(18) 0.0628(6) Uani 1 1 d . . .
O3 O 0.5890(8) 0.7934(15) 0.9522(5) 0.106(4) Uani 0.62(2) 1 d PD A 1
O4 O 0.5342(10) 0.8630(12) 1.1155(7) 0.140(5) Uani 0.62(2) 1 d PD A 1
O5 O 0.3743(7) 0.737(2) 0.9581(17) 0.087(5) Uani 0.62(2) 1 d PD A 1
O6 O 0.5231(11) 0.6535(8) 1.0221(12) 0.149(5) Uani 0.62(2) 1 d PD A 1
O3' O 0.5559(15) 0.8622(18) 0.9820(19) 0.115(6) Uani 0.38(2) 1 d PD A 2
O4' O 0.543(2) 0.794(3) 1.1182(9) 0.181(10) Uani 0.38(2) 1 d PD A 2
O6' O 0.544(2) 0.6557(19) 0.946(3) 0.229(13) Uani 0.38(2) 1 d PD A 2
O5' O 0.3684(10) 0.721(3) 0.968(2) 0.082(6) Uani 0.38(2) 1 d PD A 2
O7 O 0.3500(4) 0.8340(5) 0.3877(4) 0.1423(14) Uani 1 1 d D . .
H7B H 0.386(8) 0.896(5) 0.445(4) 0.213 Uiso 1 1 d D . .
H7C H 0.328(8) 0.859(8) 0.341(5) 0.213 Uiso 1 1 d D . .
O8 O 0.5046(3) 0.7999(3) 0.7339(2) 0.0897(8) Uani 1 1 d D . .
H8B H 0.565(4) 0.771(5) 0.712(4) 0.135 Uiso 1 1 d D . .
H8A H 0.524(5) 0.824(5) 0.8021(11) 0.135 Uiso 1 1 d D . .
O9 O 0.3113(4) 0.4280(4) 0.8435(4) 0.1437(16) Uani 1 1 d D . .
H9C H 0.269(7) 0.392(7) 0.874(6) 0.216 Uiso 1 1 d D . .
H9D H 0.373(5) 0.484(5) 0.890(5) 0.216 Uiso 1 1 d D . .
O10 O 0.4759(9) 0.0769(14) 0.4037(10) 0.160(6) Uani 0.573(14) 1 d PD B 1
H10A H 0.48(3) 0.023(19) 0.346(11) 0.240 Uiso 0.573(14) 1 d PD B 1
H10B H 0.456(16) 0.136(11) 0.396(16) 0.240 Uiso 0.573(14) 1 d PD B 1
O10' O 0.4892(10) -0.0140(12) 0.3078(12) 0.112(5) Uani 0.427(14) 1 d PD B 2
H10C H 0.470(16) 0.037(12) 0.287(14) 0.168 Uiso 0.427(14) 1 d PD B 2
H10D H 0.451(15) -0.085(6) 0.263(11) 0.168 Uiso 0.427(14) 1 d PD B 2

loop_
_atom_site_aniso_label
_atom_site_aniso_U_11
_atom_site_aniso_U_22
_atom_site_aniso_U_33
_atom_site_aniso_U_23
_atom_site_aniso_U_13
_atom_site_aniso_U_12
Cu1 0.03128(19) 0.03340(17) 0.03323(19) 0.01220(13) 0.00372(12) 0.00105(12)
C1 0.0311(14) 0.0457(14) 0.0550(17) 0.0140(13) 0.0036(12) 0.0046(11)
C2 0.0348(13) 0.0348(12) 0.0344(13) 0.0145(10) 0.0072(10) 0.0027(10)
C3 0.0443(14) 0.0303(11) 0.0311(12) 0.0157(10) 0.0127(10) 0.0071(10)
C4 0.0458(16) 0.0398(13) 0.0441(15) 0.0152(12) 0.0110(12) 0.0114(11)
C5 0.0578(19) 0.0500(16) 0.0583(18) 0.0232(14) 0.0238(15) 0.0248(14)
C6 0.079(2) 0.0392(14) 0.0453(16) 0.0150(12) 0.0243(15) 0.0243(14)
C7 0.072(2) 0.0334(13) 0.0381(15) 0.0105(11) 0.0123(14) 0.0071(13)
C8 0.0502(15) 0.0324(12) 0.0310(13) 0.0151(10) 0.0097(11) 0.0048(11)
C9 0.0371(15) 0.0604(16) 0.0536(17) 0.0305(14) 0.0201(12) 0.0129(13)
C10 0.0434(15) 0.0382(13) 0.0374(14) 0.0152(11) 0.0115(11) 0.0051(11)
C11 0.0479(16) 0.0393(13) 0.0373(14) 0.0177(11) 0.0022(11) 0.0042(11)
C12 0.0521(18) 0.0640(18) 0.0598(19) 0.0334(16) 0.0045(14) 0.0133(14)
C13 0.069(2) 0.077(2) 0.082(3) 0.045(2) -0.0041(19) 0.0217(18)
C14 0.093(3) 0.075(2) 0.071(2) 0.050(2) 0.002(2) 0.017(2)
C15 0.084(3) 0.069(2) 0.062(2) 0.0437(18) 0.0139(18) 0.0093(18)
C16 0.0575(18) 0.0475(15) 0.0438(16) 0.0231(13) 0.0060(13) 0.0043(13)
C17 0.0396(14) 0.0456(14) 0.0430(14) 0.0196(12) 0.0127(11) 0.0150(11)
C18 0.0411(14) 0.0358(12) 0.0346(13) 0.0125(10) 0.0086(11) 0.0081(10)
C19 0.0433(15) 0.0339(12) 0.0408(14) 0.0148(11) 0.0116(11) 0.0036(11)
C20 0.0480(17) 0.0489(15) 0.0604(18) 0.0233(14) 0.0205(14) 0.0100(13)
C21 0.063(2) 0.067(2) 0.082(2) 0.0364(19) 0.0356(18) 0.0060(17)
C22 0.086(3) 0.081(2) 0.103(3) 0.067(2) 0.044(2) 0.021(2)
C23 0.080(3) 0.070(2) 0.089(3) 0.056(2) 0.033(2) 0.0204(18)
C24 0.0545(18) 0.0450(14) 0.0526(17) 0.0259(13) 0.0169(14) 0.0101(13)
C25 0.0315(14) 0.0441(14) 0.0440(15) 0.0081(12) 0.0045(11) 0.0001(11)
C26 0.023(3) 0.040(4) 0.068(4) -0.002(3) 0.002(2) 0.004(3)
C26' 0.046(8) 0.045(8) 0.064(8) 0.005(6) 0.010(5) 0.011(5)
Cl1 0.0443(5) 0.0790(6) 0.0874(6) 0.0413(5) 0.0055(4) 0.0079(4)
N1 0.0326(11) 0.0402(11) 0.0373(11) 0.0170(9) 0.0100(9) 0.0085(9)
N2 0.0363(11) 0.0310(9) 0.0311(10) 0.0112(8) 0.0076(8) 0.0055(8)
N3 0.0393(12) 0.0346(10) 0.0380(12) 0.0114(9) 0.0019(9) -0.0034(9)
N4 0.0360(12) 0.0432(11) 0.0368(12) 0.0190(9) 0.0083(9) 0.0065(9)
N5 0.0516(14) 0.0533(13) 0.0475(14) 0.0265(11) 0.0187(11) 0.0062(11)
N6 0.0348(11) 0.0359(10) 0.0391(12) 0.0159(9) 0.0102(9) 0.0064(9)
N7 0.0474(14) 0.0466(12) 0.0551(14) 0.0285(11) 0.0135(11) 0.0164(10)
O1 0.0261(9) 0.0454(10) 0.0437(10) 0.0058(8) 0.0053(7) 0.0020(7)
O2 0.0352(11) 0.0488(11) 0.0698(14) -0.0077(10) 0.0129(10) 0.0032(8)
O3 0.066(4) 0.148(9) 0.073(4) 0.035(5) 0.020(3) -0.018(5)
O4 0.102(6) 0.158(9) 0.083(6) -0.007(4) 0.008(4) 0.000(5)
O5 0.042(4) 0.117(8) 0.109(9) 0.062(6) 0.003(5) 0.018(5)
O6 0.148(7) 0.151(8) 0.183(11) 0.102(8) 0.005(7) 0.078(5)
O3' 0.072(7) 0.109(10) 0.144(13) 0.071(10) -0.018(7) -0.024(6)
O4' 0.193(15) 0.24(3) 0.081(10) 0.084(14) -0.042(9) 0.027(16)
O6' 0.203(17) 0.23(2) 0.26(3) 0.062(19) 0.100(18) 0.131(17)
O5' 0.062(9) 0.101(11) 0.073(8) 0.038(9) 0.018(6) -0.009(7)
O7 0.101(3) 0.181(5) 0.156(4) 0.078(3) 0.066(3) 0.020(3)
O8 0.0606(16) 0.107(2) 0.0889(19) 0.0223(18) 0.0229(15) 0.0313(15)
O9 0.103(3) 0.100(3) 0.191(4) 0.040(3) -0.026(3) 0.046(2)
O10 0.096(5) 0.244(14) 0.143(10) 0.118(11) 0.002(5) -0.007(7)
O10' 0.086(6) 0.152(9) 0.126(12) 0.085(8) 0.029(6) 0.035(6)

loop_
_atom_type_symbol
_atom_type_description
_atom_type_scat_dispersion_real
_atom_type_scat_dispersion_imag
_atom_type_scat_source
C C 0.0033 0.0016 'International Tables Vol C Tables 4.2.6.8 and 6.1.1.4'
H H 0.0000 0.0000 'International Tables Vol C Tables 4.2.6.8 and 6.1.1.4'
N N 0.0061 0.0033 'International Tables Vol C Tables 4.2.6.8 and 6.1.1.4'
O O 0.0106 0.0060 'International Tables Vol C Tables 4.2.6.8 and 6.1.1.4'
Cl Cl 0.1484 0.1585 'International Tables Vol C Tables 4.2.6.8 and 6.1.1.4'
Cu Cu 0.3201 1.2651 'International Tables Vol C Tables 4.2.6.8 and 6.1.1.4'

loop_
_geom_angle_atom_site_label_1
_geom_angle_atom_site_label_2
_geom_angle_atom_site_label_3
_geom_angle
_geom_angle_site_symmetry_1
O1 Cu1 N4 92.94(8) .
O1 Cu1 N6 91.28(8) .
N4 Cu1 N6 147.77(9) .
O1 Cu1 N2 152.15(8) .
N4 Cu1 N2 93.76(8) .
N6 Cu1 N2 97.24(8) .
O1 Cu1 N1 130.82(7) .
N4 Cu1 N1 77.00(8) .
N6 Cu1 N1 76.14(8) .
N2 Cu1 N1 77.02(7) .
N1 C1 C2 112.6(2) .
N1 C1 H1A 109.1 .
C2 C1 H1A 109.1 .
N1 C1 H1B 109.1 .
C2 C1 H1B 109.1 .
H1A C1 H1B 107.8 .
N2 C2 N3 112.1(2) .
N2 C2 C1 124.7(2) .
N3 C2 C1 123.1(2) .
C4 C3 N2 131.0(2) .
C4 C3 C8 120.8(2) .
N2 C3 C8 108.1(2) .
C3 C4 C5 117.3(3) .
C3 C4 H4 121.4 .
C5 C4 H4 121.4 .
C4 C5 C6 121.1(3) .
C4 C5 H5A 119.5 .
C6 C5 H5A 119.5 .
C7 C6 C5 122.5(2) .
C7 C6 H6 118.7 .
C5 C6 H6 118.7 .
C6 C7 C8 116.6(3) .
C6 C7 H7 121.7 .
C8 C7 H7 121.7 .
N3 C8 C7 132.6(2) .
N3 C8 C3 105.7(2) .
C7 C8 C3 121.7(3) .
N1 C9 C10 111.1(2) .
N1 C9 H9A 109.4 .
C10 C9 H9A 109.4 .
N1 C9 H9B 109.4 .
C10 C9 H9B 109.4 .
H9A C9 H9B 108.0 .
N4 C10 N5 112.1(2) .
N4 C10 C9 124.0(2) .
N5 C10 C9 123.9(2) .
C12 C11 C16 121.5(2) .
C12 C11 N4 130.4(3) .
C16 C11 N4 108.1(2) .
C11 C12 C13 116.6(3) .
C11 C12 H12 121.7 .
C13 C12 H12 121.7 .
C12 C13 C14 121.6(3) .
C12 C13 H13 119.2 .
C14 C13 H13 119.2 .
C15 C14 C13 122.0(3) .
C15 C14 H14 119.0 .
C13 C14 H14 119.0 .
C14 C15 C16 117.6(3) .
C14 C15 H15 121.2 .
C16 C15 H15 121.2 .
N5 C16 C15 133.3(3) .
N5 C16 C11 105.8(2) .
C15 C16 C11 120.9(3) .
N1 C17 C18 109.71(19) .
N1 C17 H17A 109.7 .
C18 C17 H17A 109.7 .
N1 C17 H17B 109.7 .
C18 C17 H17B 109.7 .
H17A C17 H17B 108.2 .
N6 C18 N7 112.3(2) .
N6 C18 C17 124.0(2) .
N7 C18 C17 123.7(2) .
C20 C19 C24 120.8(3) .
C20 C19 N6 131.1(2) .
C24 C19 N6 108.1(2) .
C21 C20 C19 117.1(3) .
C21 C20 H20 121.4 .
C19 C20 H20 121.4 .
C22 C21 C20 121.3(3) .
C22 C21 H21 119.4 .
C20 C21 H21 119.4 .
C23 C22 C21 122.7(3) .
C23 C22 H22 118.6 .
C21 C22 H22 118.6 .
C22 C23 C24 116.6(3) .
C22 C23 H23 121.7 .
C24 C23 H23 121.7 .
N7 C24 C19 106.1(2) .
N7 C24 C23 132.3(3) .
C19 C24 C23 121.6(3) .
O2 C25 O1 123.0(2) .
O2 C25 C26' 116.4(7) .
O1 C25 C26' 119.3(7) .
O2 C25 C26 123.9(5) .
O1 C25 C26 112.8(5) .
C26 C26 C25 110.8(8) 2_666
C26 C26 H26A 109.5 2_666
C25 C26 H26A 109.5 .
C26 C26 H26B 109.5 2_666
C25 C26 H26B 109.5 .
H26A C26 H26B 108.1 .
C26' C26' C25 114.2(15) 2_666
C26' C26' H26C 108.7 2_666
C25 C26' H26C 108.7 .
C26' C26' H26D 108.7 2_666
C25 C26' H26D 108.7 .
H26C C26' H26D 107.6 .
O4' Cl1 O5 121.8(14) .
O4' Cl1 O3 122.4(11) .
O5 Cl1 O3 111.6(10) .
O5 Cl1 O6 108.6(11) .
O3 Cl1 O6 109.6(6) .
O4' Cl1 O5' 114.1(18) .
O3 Cl1 O5' 121.7(15) .
O6 Cl1 O5' 98.5(16) .
O4' Cl1 O6' 113.6(13) .
O5 Cl1 O6' 104.2(15) .
O5' Cl1 O6' 101.7(17) .
O5 Cl1 O4 109.4(10) .
O3 Cl1 O4 108.4(5) .
O6 Cl1 O4 109.2(6) .
O5' Cl1 O4 108.6(14) .
O6' Cl1 O4 144.3(12) .
O4' Cl1 O3' 111.9(11) .
O5 Cl1 O3' 96.7(11) .
O6 Cl1 O3' 146.3(8) .
O5' Cl1 O3' 108.2(16) .
O6' Cl1 O3' 106.5(11) .
C9 N1 C1 115.0(2) .
C9 N1 C17 115.0(2) .
C1 N1 C17 112.8(2) .
C9 N1 Cu1 103.89(14) .
C1 N1 Cu1 105.48(14) .
C17 N1 Cu1 102.92(14) .
C2 N2 C3 106.31(19) .
C2 N2 Cu1 119.53(16) .
C3 N2 Cu1 134.14(16) .
C2 N3 C8 107.7(2) .
C2 N3 H3 126.1 .
C8 N3 H3 126.1 .
C10 N4 C11 106.2(2) .
C10 N4 Cu1 119.30(17) .
C11 N4 Cu1 134.50(18) .
C10 N5 C16 107.8(2) .
C10 N5 H5 126.1 .
C16 N5 H5 126.1 .
C18 N6 C19 106.1(2) .
C18 N6 Cu1 118.81(17) .
C19 N6 Cu1 134.75(17) .
C18 N7 C24 107.4(2) .
C18 N7 H7A 126.3 .
C24 N7 H7A 126.3 .
C25 O1 Cu1 109.62(15) .
H7B O7 H7C 109(9) .
H8B O8 H8A 106(5) .
H9C O9 H9D 108(8) .
H10A O10 H10B 111(10) .
H10C O10' H10D 111(10) .

loop_
_geom_bond_atom_site_label_1
_geom_bond_atom_site_label_2
_geom_bond_distance
_geom_bond_site_symmetry_2
Cu1 O1 1.9564(17) .
Cu1 N4 1.979(2) .
Cu1 N6 1.996(2) .
Cu1 N2 2.0091(19) .
Cu1 N1 2.476(2) .
C1 N1 1.461(3) .
C1 C2 1.493(4) .
C1 H1A 0.9700 .
C1 H1B 0.9700 .
C2 N2 1.309(3) .
C2 N3 1.346(3) .
C3 C4 1.382(4) .
C3 N2 1.395(3) .
C3 C8 1.397(3) .
C4 C5 1.386(4) .
C4 H4 0.9300 .
C5 C6 1.392(4) .
C5 H5A 0.9300 .
C6 C7 1.360(4) .
C6 H6 0.9300 .
C7 C8 1.396(4) .
C7 H7 0.9300 .
C8 N3 1.377(3) .
C9 N1 1.455(3) .
C9 C10 1.503(4) .
C9 H9A 0.9700 .
C9 H9B 0.9700 .
C10 N4 1.313(3) .
C10 N5 1.346(3) .
C11 C12 1.382(4) .
C11 C16 1.395(4) .
C11 N4 1.400(3) .
C12 C13 1.386(4) .
C12 H12 0.9300 .
C13 C14 1.390(5) .
C13 H13 0.9300 .
C14 C15 1.349(5) .
C14 H14 0.9300 .
C15 C16 1.392(4) .
C15 H15 0.9300 .
C16 N5 1.376(4) .
C17 N1 1.471(3) .
C17 C18 1.497(4) .
C17 H17A 0.9700 .
C17 H17B 0.9700 .
C18 N6 1.311(3) .
C18 N7 1.346(3) .
C19 C20 1.386(4) .
C19 C24 1.392(4) .
C19 N6 1.393(3) .
C20 C21 1.384(4) .
C20 H20 0.9300 .
C21 C22 1.383(5) .
C21 H21 0.9300 .
C22 C23 1.356(5) .
C22 H22 0.9300 .
C23 C24 1.398(4) .
C23 H23 0.9300 .
C24 N7 1.373(4) .
C25 O2 1.223(3) .
C25 O1 1.268(3) .
C25 C26' 1.524(8) .
C25 C26 1.537(5) .
C26 C26 1.53(2) 2_666
C26 H26A 0.9700 .
C26 H26B 0.9700 .
C26' C26' 1.47(5) 2_666
C26' H26C 0.9700 .
C26' H26D 0.9700 .
Cl1 O4' 1.357(9) .
Cl1 O5 1.398(6) .
Cl1 O3 1.402(5) .
Cl1 O6 1.405(6) .
Cl1 O5' 1.411(9) .
Cl1 O6' 1.425(9) .
Cl1 O4 1.437(7) .
Cl1 O3' 1.454(8) .
N3 H3 0.8600 .
N5 H5 0.8600 .
N7 H7A 0.8600 .
O7 H7B 0.83(6) .
O7 H7C 0.83(8) .
O8 H8B 0.84(5) .
O8 H8A 0.851(10) .
O9 H9C 0.84(8) .
O9 H9D 0.83(6) .
O10 H10A 0.821(11) .
O10 H10B 0.818(11) .
O10' H10A 0.59(5) .
O10' H10C 0.819(11) .
O10' H10D 0.822(11) .

loop_
_geom_hbond_atom_site_label_D
_geom_hbond_atom_site_label_H
_geom_hbond_atom_site_label_A
_geom_hbond_distance_DH
_geom_hbond_distance_HA
_geom_hbond_distance_DA
_geom_hbond_angle_DHA
_geom_hbond_site_symmetry_A
N3 H3 O3 0.86 2.09 2.920(8) 163.3 2_777
N5 H5 O7 0.86 1.97 2.825(5) 172.3 1_655
N7 H7A O9 0.86 1.92 2.767(4) 169.7 1_655
O7 H7B O10 0.83(6) 2.52(9) 2.891(13) 108(7) 1_565
O7 H7B O10 0.83(6) 2.24(7) 2.862(11) 133(8) 2_666
O8 H8A O3 0.851(10) 2.26(3) 3.041(10) 152(5) .
O8 H8B O2 0.84(5) 1.93(5) 2.752(3) 168(5) .
O9 H9D O6 0.83(6) 2.269(19) 3.088(11) 172(8) .
O10 H10B O8 0.818(11) 2.27(16) 2.826(10) 126(17) 2_666
C1 H1B O5 0.97 2.44 3.41(2) 172.8 1_655
C4 H4 O2 0.93 2.49 3.331(3) 149.8 .
C9 H9A O1 0.97 2.40 3.341(3) 163.8 2_766
C17 H17B O1 0.97 2.30 3.244(3) 164.2 2_766

loop_
_geom_torsion_atom_site_label_1
_geom_torsion_atom_site_label_2
_geom_torsion_atom_site_label_3
_geom_torsion_atom_site_label_4
_geom_torsion
_geom_torsion_site_symmetry_4
N1 C1 C2 N2 7.0(4) .
N1 C1 C2 N3 -172.7(2) .
N2 C3 C4 C5 179.3(2) .
C8 C3 C4 C5 -0.6(4) .
C3 C4 C5 C6 0.4(4) .
C4 C5 C6 C7 -0.2(4) .
C5 C6 C7 C8 0.1(4) .
C6 C7 C8 N3 -179.8(3) .
C6 C7 C8 C3 -0.3(4) .
C4 C3 C8 N3 -179.8(2) .
N2 C3 C8 N3 0.3(3) .
C4 C3 C8 C7 0.6(4) .
N2 C3 C8 C7 -179.3(2) .
N1 C9 C10 N4 -18.2(4) .
N1 C9 C10 N5 164.6(2) .
C16 C11 C12 C13 0.6(4) .
N4 C11 C12 C13 179.5(3) .
C11 C12 C13 C14 0.2(5) .
C12 C13 C14 C15 -0.9(6) .
C13 C14 C15 C16 0.8(5) .
C14 C15 C16 N5 -179.1(3) .
C14 C15 C16 C11 -0.1(5) .
C12 C11 C16 N5 178.6(3) .
N4 C11 C16 N5 -0.5(3) .
C12 C11 C16 C15 -0.6(4) .
N4 C11 C16 C15 -179.8(3) .
N1 C17 C18 N6 22.7(3) .
N1 C17 C18 N7 -160.7(2) .
C24 C19 C20 C21 -0.9(4) .
N6 C19 C20 C21 -178.9(3) .
C19 C20 C21 C22 0.7(5) .
C20 C21 C22 C23 -0.2(6) .
C21 C22 C23 C24 -0.2(6) .
C20 C19 C24 N7 -178.4(2) .
N6 C19 C24 N7 0.0(3) .
C20 C19 C24 C23 0.6(4) .
N6 C19 C24 C23 179.0(3) .
C22 C23 C24 N7 178.6(3) .
C22 C23 C24 C19 0.0(5) .
O2 C25 C26 C26 8.7(18) 2_666
O1 C25 C26 C26 -176.9(12) 2_666
C26' C25 C26 C26 -62(3) 2_666
O2 C25 C26' C26' -49(4) 2_666
O1 C25 C26' C26' 143(2) 2_666
C26 C25 C26' C26' 70(5) 2_666
C10 C9 N1 C1 -93.2(3) .
C10 C9 N1 C17 133.3(2) .
C10 C9 N1 Cu1 21.6(2) .
C2 C1 N1 C9 105.6(3) .
C2 C1 N1 C17 -119.8(2) .
C2 C1 N1 Cu1 -8.2(3) .
C18 C17 N1 C9 -140.6(2) .
C18 C17 N1 C1 84.8(3) .
C18 C17 N1 Cu1 -28.4(2) .
O1 Cu1 N1 C9 64.81(18) .
N4 Cu1 N1 C9 -17.73(15) .
N6 Cu1 N1 C9 144.29(17) .
N2 Cu1 N1 C9 -114.76(16) .
O1 Cu1 N1 C1 -173.85(16) .
N4 Cu1 N1 C1 103.61(17) .
N6 Cu1 N1 C1 -94.38(17) .
N2 Cu1 N1 C1 6.58(16) .
O1 Cu1 N1 C17 -55.45(18) .
N4 Cu1 N1 C17 -138.00(16) .
N6 Cu1 N1 C17 24.02(14) .
N2 Cu1 N1 C17 124.97(16) .
N3 C2 N2 C3 0.4(3) .
C1 C2 N2 C3 -179.3(2) .
N3 C2 N2 Cu1 179.41(15) .
C1 C2 N2 Cu1 -0.3(3) .
C4 C3 N2 C2 179.7(2) .
C8 C3 N2 C2 -0.4(3) .
C4 C3 N2 Cu1 0.9(4) .
C8 C3 N2 Cu1 -179.22(17) .
O1 Cu1 N2 C2 177.13(17) .
N4 Cu1 N2 C2 -79.30(18) .
N6 Cu1 N2 C2 70.35(19) .
N1 Cu1 N2 C2 -3.57(17) .
O1 Cu1 N2 C3 -4.2(3) .
N4 Cu1 N2 C3 99.4(2) .
N6 Cu1 N2 C3 -111.0(2) .
N1 Cu1 N2 C3 175.1(2) .
N2 C2 N3 C8 -0.2(3) .
C1 C2 N3 C8 179.5(2) .
C7 C8 N3 C2 179.5(3) .
C3 C8 N3 C2 -0.1(3) .
N5 C10 N4 C11 -0.3(3) .
C9 C10 N4 C11 -177.7(2) .
N5 C10 N4 Cu1 177.84(16) .
C9 C10 N4 Cu1 0.4(3) .
C12 C11 N4 C10 -178.6(3) .
C16 C11 N4 C10 0.5(3) .
C12 C11 N4 Cu1 3.8(4) .
C16 C11 N4 Cu1 -177.19(18) .
O1 Cu1 N4 C10 -121.52(18) .
N6 Cu1 N4 C10 -24.4(3) .
N2 Cu1 N4 C10 85.52(19) .
N1 Cu1 N4 C10 9.77(18) .
O1 Cu1 N4 C11 55.9(2) .
N6 Cu1 N4 C11 153.0(2) .
N2 Cu1 N4 C11 -97.0(2) .
N1 Cu1 N4 C11 -172.8(2) .
N4 C10 N5 C16 -0.1(3) .
C9 C10 N5 C16 177.4(2) .
C15 C16 N5 C10 179.5(3) .
C11 C16 N5 C10 0.4(3) .
N7 C18 N6 C19 -1.0(3) .
C17 C18 N6 C19 176.0(2) .
N7 C18 N6 Cu1 -175.40(16) .
C17 C18 N6 Cu1 1.6(3) .
C20 C19 N6 C18 178.8(3) .
C24 C19 N6 C18 0.6(3) .
C20 C19 N6 Cu1 -8.1(4) .
C24 C19 N6 Cu1 173.65(19) .
O1 Cu1 N6 C18 117.51(18) .
N4 Cu1 N6 C18 19.9(3) .
N2 Cu1 N6 C18 -89.06(18) .
N1 Cu1 N6 C18 -14.40(17) .
O1 Cu1 N6 C19 -54.9(2) .
N4 Cu1 N6 C19 -152.5(2) .
N2 Cu1 N6 C19 98.5(2) .
N1 Cu1 N6 C19 173.2(2) .
N6 C18 N7 C24 1.1(3) .
C17 C18 N7 C24 -175.9(2) .
C19 C24 N7 C18 -0.6(3) .
C23 C24 N7 C18 -179.5(3) .
O2 C25 O1 Cu1 1.7(4) .
C26' C25 O1 Cu1 168.7(14) .
C26 C25 O1 Cu1 -172.7(6) .
N4 Cu1 O1 C25 -107.93(19) .
N6 Cu1 O1 C25 104.03(19) .
N2 Cu1 O1 C25 -4.2(3) .
N1 Cu1 O1 C25 176.74(16) .
